data_4321373
loop_
_publ_author_name
'\'Eva Balogh-Hergovich'
'J\'ozsef Kaizer'
'G\'abor Speier'
'Gottfried Huttner'
'Albrecht Jacobi'

_publ_contact_author
;Dr G\'abor Speier
Department of Organic Chemistry 
University of Veszpr\'em
Wartha V. u. 1
H-8201 Veszpr\'em
Hungary
;
_publ_contact_author_email speier@almos.vein.hu
_publ_contact_author_fax 36(88)427492
_publ_contact_author_phone 36(88)422022
_publ_section_title
;
 Preparation and Oxygenation of (Flavonolato)copper Isoindoline Complexes
 with Relevance to Quercetin Dioxygenase
;
_journal_name_full 'Inorganic Chemistry'
_journal_page_first 4224
_journal_page_last 4229
_journal_paper_doi 10.1021/ic990521r
_journal_volume 39
_journal_year 2000
_chemical_formula_sum 'C35 H24 Cu N6 O3'
_chemical_formula_weight 640.14
_space_group_IT_number 61
_symmetry_cell_setting orthorhombic
_symmetry_space_group_name_Hall '-P 2ac 2ab'
_symmetry_space_group_name_H-M 'P b c a'
_atom_sites_solution_hydrogens geom
_atom_sites_solution_primary direct
_atom_sites_solution_secondary difmap
_audit_creation_method SHELXL
_cell_angle_alpha 90.00
_cell_angle_beta 90.00
_cell_angle_gamma 90.00
_cell_formula_units_Z 8
_cell_length_a 8.888(2)
_cell_length_b 19.169(7)
_cell_length_c 33.614(10)
_cell_measurement_temperature 293(2)
_cell_volume 5727(3)
_computing_structure_refinement 'SHELXL-93 (Sheldrick, 1993)'
_computing_structure_solution 'SHELXS-86 (Sheldrick, 1990)'
_diffrn_ambient_temperature 295
_diffrn_radiation_monochromator graphite
_diffrn_radiation_source 'fine-focus sealed tube'
_diffrn_radiation_type MoK\a
_diffrn_radiation_wavelength 0.71073
_diffrn_reflns_av_R_equivalents 0.0000
_diffrn_reflns_av_sigmaI/netI 0.1124
_diffrn_reflns_limit_h_max 10
_diffrn_reflns_limit_h_min 0
_diffrn_reflns_limit_k_max 21
_diffrn_reflns_limit_k_min 0
_diffrn_reflns_limit_l_max 38
_diffrn_reflns_limit_l_min 0
_diffrn_reflns_number 4378
_diffrn_reflns_theta_max 23.81
_diffrn_reflns_theta_min 2.21
_exptl_absorpt_coefficient_mu 0.812
_exptl_crystal_density_diffrn 1.485
_exptl_crystal_F_000 2632
_exptl_crystal_size_max 0.30
_exptl_crystal_size_mid 0.30
_exptl_crystal_size_min 0.30
_refine_diff_density_max 0.531
_refine_diff_density_min -0.413
_refine_diff_density_rms 0.087
_refine_ls_extinction_method none
_refine_ls_goodness_of_fit_all 1.238
_refine_ls_goodness_of_fit_obs 1.427
_refine_ls_matrix_type full
_refine_ls_number_parameters 483
_refine_ls_number_reflns 4377
_refine_ls_number_restraints 0
_refine_ls_restrained_S_all 1.241
_refine_ls_restrained_S_obs 1.427
_refine_ls_R_factor_all 0.1718
_refine_ls_R_factor_obs 0.0878
_refine_ls_shift/esd_max 0.635
_refine_ls_shift/esd_mean 0.024
_refine_ls_structure_factor_coef Fsqd
_refine_ls_weighting_details 'w=1/[\s^2^(Fo^2^)+(0.0589P)^2^+0.0000P] where P=(Fo^2^+2Fc^2^)/3'
_refine_ls_weighting_scheme calc
_refine_ls_wR_factor_all 0.1842
_refine_ls_wR_factor_obs 0.1495
_reflns_number_observed 2397
_reflns_number_total 4378
_reflns_observed_criterion >2sigma(I)
_cod_data_source_file ic990521r_1.cif
_cod_data_source_block kbq1
_cod_depositor_comments
;
The following automatic conversions were performed:

'_refine_ls_weighting_scheme' value 'calc
w=1/[\s^2^(Fo^2^)+(0.0589P)^2^+0.0000P] where P=(Fo^2^+2Fc^2^)/3' was
changed to 'calc'. New tag '_refine_ls_weighting_details' was
created. The value of the new tag was set to
'w=1/[\s^2^(Fo^2^)+(0.0589P)^2^+0.0000P] where P=(Fo^2^+2Fc^2^)/3'.

Automatic conversion script
Id: cif_fix_values 3143 2015-03-26 13:38:13Z robertas 
;
_cod_original_cell_volume 5727.0(30)
_cod_database_code 4321373

loop_
_symmetry_equiv_pos_as_xyz
'x, y, z'
'-x+1/2, -y, z+1/2'
'-x, y+1/2, -z+1/2'
'x+1/2, -y+1/2, -z'
'-x, -y, -z'
'x-1/2, y, -z-1/2'
'x, -y-1/2, z-1/2'
'-x-1/2, y-1/2, z'

loop_
_atom_site_aniso_label
_atom_site_aniso_U_11
_atom_site_aniso_U_22
_atom_site_aniso_U_33
_atom_site_aniso_U_23
_atom_site_aniso_U_13
_atom_site_aniso_U_12
Cu1 0.0488(6) 0.0427(5) 0.0236(4) -0.0024(4) -0.0036(6) -0.0011(6)
N1 0.049(5) 0.040(4) 0.032(4) -0.003(3) -0.007(4) 0.010(4)
C1 0.072(7) 0.048(6) 0.029(5) -0.007(5) -0.013(5) 0.011(5)
C2 0.082(8) 0.048(6) 0.043(6) -0.015(5) -0.019(6) 0.001(6)
C3 0.076(9) 0.056(7) 0.050(6) -0.005(6) -0.002(6) 0.010(6)
C4 0.048(7) 0.049(6) 0.051(6) -0.001(5) -0.010(6) 0.001(5)
C5 0.038(6) 0.048(6) 0.041(5) 0.004(4) 0.007(4) -0.003(5)
N2 0.051(5) 0.045(4) 0.033(4) -0.006(4) -0.008(4) -0.001(4)
C6 0.050(6) 0.050(5) 0.019(4) 0.001(4) -0.005(4) -0.014(5)
C7 0.039(5) 0.044(5) 0.025(5) 0.000(4) 0.000(4) -0.010(4)
C8 0.053(7) 0.063(7) 0.035(5) -0.001(5) 0.001(5) -0.011(5)
C9 0.057(8) 0.072(8) 0.064(7) -0.016(6) -0.025(6) -0.024(7)
C10 0.065(8) 0.053(7) 0.055(7) -0.015(6) -0.006(6) -0.018(6)
C11 0.051(7) 0.057(7) 0.042(6) -0.008(5) 0.001(5) -0.009(6)
C12 0.049(6) 0.038(5) 0.022(5) 0.002(4) 0.007(4) -0.004(5)
C13 0.038(5) 0.050(5) 0.020(4) 0.003(3) 0.002(5) -0.009(5)
N3 0.044(5) 0.039(4) 0.028(3) -0.004(3) -0.002(3) -0.006(3)
N4 0.039(5) 0.041(4) 0.033(4) 0.000(3) -0.005(4) 0.001(4)
C14 0.035(5) 0.040(5) 0.034(5) 0.006(4) 0.003(4) 0.000(4)
C15 0.064(8) 0.055(6) 0.031(5) -0.009(5) 0.004(5) 0.007(6)
C16 0.042(6) 0.068(6) 0.048(5) 0.010(5) -0.003(6) 0.001(7)
C17 0.050(8) 0.059(6) 0.051(6) 0.000(5) -0.013(5) 0.002(5)
C18 0.059(7) 0.058(6) 0.035(5) -0.006(5) -0.013(5) 0.012(6)
N5 0.050(5) 0.046(4) 0.023(4) -0.002(3) -0.003(4) -0.007(4)
O1 0.056(4) 0.050(3) 0.018(3) -0.002(2) 0.000(3) -0.008(3)
C19 0.041(5) 0.040(5) 0.029(4) -0.008(4) -0.003(4) 0.008(4)
C20 0.037(5) 0.029(4) 0.034(4) 0.000(4) -0.003(4) 0.009(4)
C21 0.037(6) 0.035(4) 0.035(5) 0.001(4) 0.001(4) 0.008(4)
C22 0.082(8) 0.049(6) 0.030(5) -0.005(5) -0.001(6) -0.012(6)
C23 0.072(8) 0.047(6) 0.052(6) -0.005(6) -0.006(6) -0.015(5)
C24 0.075(8) 0.055(6) 0.038(6) -0.015(5) -0.007(5) -0.013(6)
C25 0.094(9) 0.068(7) 0.029(5) -0.012(5) -0.010(6) -0.020(6)
C26 0.069(8) 0.058(6) 0.029(5) 0.002(4) -0.007(5) -0.034(5)
O2 0.057(4) 0.051(3) 0.025(3) -0.005(3) -0.002(3) -0.010(3)
C27 0.036(5) 0.037(5) 0.038(5) 0.002(4) -0.001(4) 0.003(4)
C28 0.037(5) 0.039(5) 0.036(5) 0.002(4) -0.006(4) 0.002(4)
C29 0.053(6) 0.039(5) 0.034(5) 0.001(4) -0.004(5) 0.002(5)
C30 0.039(6) 0.039(5) 0.069(7) 0.006(5) 0.002(5) -0.010(5)
C31 0.057(7) 0.043(5) 0.047(6) 0.007(5) 0.012(5) -0.001(5)
C32 0.050(6) 0.047(6) 0.037(5) 0.007(5) 0.006(5) 0.008(5)
C33 0.036(5) 0.037(5) 0.029(5) 0.005(4) 0.007(4) 0.006(4)
O3 0.048(4) 0.049(3) 0.025(3) -0.004(3) 0.003(3) -0.010(3)
C50 0.077(10) 0.136(10) 0.080(9) -0.025(7) 0.002(8) -0.020(8)
C51 0.077(9) 0.099(9) 0.045(7) 0.015(6) 0.011(7) -0.025(8)
N9 0.096(10) 0.230(14) 0.081(9) 0.014(8) -0.003(7) -0.050(11)

loop_
_atom_site_label
_atom_site_type_symbol
_atom_site_fract_x
_atom_site_fract_y
_atom_site_fract_z
_atom_site_U_iso_or_equiv
_atom_site_thermal_displace_type
_atom_site_occupancy
_atom_site_calc_flag
_atom_site_refinement_flags
_atom_site_disorder_group
Cu1 Cu 0.50049(13) 0.49034(4) 0.39587(2) 0.0384(3) Uani 1 d . .
N1 N 0.6185(8) 0.4023(3) 0.4095(2) 0.040(2) Uani 1 d . .
C1 C 0.5772(12) 0.3445(4) 0.3896(2) 0.050(3) Uani 1 d . .
H1 H 0.5062(84) 0.3459(34) 0.3669(21) 0.045(21) Uiso 1 d . .
C2 C 0.6257(12) 0.2794(5) 0.3997(3) 0.058(3) Uani 1 d . .
H2 H 0.5839(69) 0.2406(30) 0.3865(17) 0.016(18) Uiso 1 d . .
C3 C 0.7215(13) 0.2718(6) 0.4314(3) 0.060(3) Uani 1 d . .
H3 H 0.7670(117) 0.2346(50) 0.4386(30) 0.102(45) Uiso 1 d . .
C4 C 0.7669(11) 0.3314(5) 0.4523(3) 0.050(3) Uani 1 d . .
H4 H 0.8505(101) 0.3306(48) 0.4685(28) 0.085(36) Uiso 1 d . .
C5 C 0.7097(9) 0.3959(4) 0.4408(2) 0.042(2) Uani 1 d . .
N2 N 0.7587(8) 0.4514(4) 0.4643(2) 0.043(2) Uani 1 d . .
C6 C 0.6768(10) 0.5072(4) 0.4670(2) 0.040(2) Uani 1 d . .
C7 C 0.7143(9) 0.5670(4) 0.4936(2) 0.036(2) Uani 1 d . .
C8 C 0.8336(11) 0.5757(5) 0.5196(3) 0.050(3) Uani 1 d . .
H8 H 0.9121(103) 0.5438(44) 0.5242(27) 0.080 Uiso 1 d . .
C9 C 0.8332(13) 0.6369(6) 0.5419(3) 0.064(3) Uani 1 d . .
H9 H 0.9071(81) 0.6477(34) 0.5573(20) 0.029(22) Uiso 1 d . .
C10 C 0.7221(13) 0.6876(5) 0.5369(3) 0.058(3) Uani 1 d . .
H10 H 0.7291(84) 0.7279(38) 0.5514(21) 0.043(25) Uiso 1 d . .
C11 C 0.6034(12) 0.6757(6) 0.5119(3) 0.050(3) Uani 1 d . .
H11 H 0.5416(78) 0.7024(34) 0.5130(22) 0.022(27) Uiso 1 d . .
C12 C 0.6038(10) 0.6151(4) 0.4892(2) 0.037(2) Uani 1 d . .
C13 C 0.4916(10) 0.5871(4) 0.4608(2) 0.036(2) Uani 1 d . .
N3 N 0.5439(7) 0.5230(3) 0.4481(2) 0.037(2) Uani 1 d . .
N4 N 0.3690(8) 0.6186(3) 0.4518(2) 0.038(2) Uani 1 d . .
C14 C 0.2607(10) 0.5864(4) 0.4281(2) 0.036(2) Uani 1 d . .
C15 C 0.1144(12) 0.6076(5) 0.4331(3) 0.050(3) Uani 1 d . .
H15 H 0.0927(83) 0.6388(35) 0.4489(21) 0.030(24) Uiso 1 d . .
C16 C -0.0014(13) 0.5789(5) 0.4124(3) 0.053(2) Uani 1 d . .
H16 H -0.1119(87) 0.5890(34) 0.4142(20) 0.035(23) Uiso 1 d . .
C17 C 0.0359(12) 0.5290(5) 0.3844(3) 0.054(3) Uani 1 d . .
H17 H -0.0339(99) 0.5082(43) 0.3697(26) 0.071(34) Uiso 1 d . .
C18 C 0.1818(12) 0.5105(5) 0.3794(3) 0.051(2) Uani 1 d . .
H18 H 0.2154(89) 0.4776(37) 0.3616(21) 0.048(27) Uiso 1 d . .
N5 N 0.2972(8) 0.5381(3) 0.4003(2) 0.040(2) Uani 1 d . .
O1 O 0.4708(6) 0.4629(3) 0.34081(13) 0.0412(15) Uani 1 d . .
C19 C 0.5547(8) 0.4973(4) 0.3149(2) 0.036(2) Uani 1 d . .
C20 C 0.5508(8) 0.4839(4) 0.2747(2) 0.033(2) Uani 1 d . .
C21 C 0.4638(9) 0.4312(4) 0.2529(2) 0.036(2) Uani 1 d . .
C22 C 0.3793(13) 0.3799(5) 0.2723(3) 0.054(3) Uani 1 d . .
H22 H 0.3971(84) 0.3791(35) 0.2943(18) 0.024(7) Uiso 1 d . .
C23 C 0.3028(12) 0.3310(4) 0.2510(3) 0.057(3) Uani 1 d . .
H23 H 0.2475(75) 0.2974(30) 0.2643(19) 0.024(7) Uiso 1 d . .
C24 C 0.3055(12) 0.3310(5) 0.2101(3) 0.056(3) Uani 1 d . .
H24 H 0.2374(74) 0.2978(30) 0.1991(18) 0.024(7) Uiso 1 d . .
C25 C 0.3842(13) 0.3811(5) 0.1913(3) 0.064(3) Uani 1 d . .
H25 H 0.3887(78) 0.3818(33) 0.1670(19) 0.024(7) Uiso 1 d . .
C26 C 0.4633(11) 0.4314(4) 0.2115(2) 0.052(3) Uani 1 d . .
H26 H 0.5292(70) 0.4660(30) 0.1993(17) 0.024(7) Uiso 1 d . .
O2 O 0.6607(6) 0.5622(3) 0.3670(2) 0.044(2) Uani 1 d . .
C27 C 0.6560(9) 0.5495(4) 0.3298(2) 0.037(2) Uani 1 d . .
C28 C 0.7443(10) 0.5888(4) 0.3016(2) 0.038(2) Uani 1 d . .
C29 C 0.8477(11) 0.6399(4) 0.3116(3) 0.042(2) Uani 1 d . .
H29 H 0.8574(76) 0.6483(32) 0.3364(19) 0.024(7) Uiso 1 d . .
C30 C 0.9252(10) 0.6768(4) 0.2845(3) 0.049(2) Uani 1 d . .
H30 H 1.0111(72) 0.7103(29) 0.2911(17) 0.024(7) Uiso 1 d . .
C31 C 0.9023(11) 0.6620(4) 0.2433(3) 0.049(2) Uani 1 d . .
H31 H 0.9562(68) 0.6924(29) 0.2238(19) 0.024(7) Uiso 1 d . .
C32 C 0.8055(11) 0.6111(4) 0.2326(3) 0.045(2) Uani 1 d . .
H32 H 0.7909(73) 0.6049(31) 0.2051(19) 0.024(7) Uiso 1 d . .
C33 C 0.7280(9) 0.5737(4) 0.2614(2) 0.034(2) Uani 1 d . .
O3 O 0.6343(6) 0.5235(3) 0.24830(14) 0.0408(14) Uani 1 d . .
C50 C 0.5276(13) 0.2177(6) 0.1303(3) 0.098(4) Uani 1 d . .
H50A H 0.4711(37) 0.2052(60) 0.1536(6) 0.237(48) Uiso 1 calc R .
H50B H 0.5275(16) 0.1795(41) 0.1119(27) 0.237(48) Uiso 1 calc R .
H50C H 0.4827(45) 0.2579(21) 0.1180(32) 0.237(48) Uiso 1 calc R .
C51 C 0.6766(16) 0.2334(6) 0.1413(3) 0.074(3) Uani 1 d . .
N9 N 0.7954(13) 0.2447(7) 0.1497(3) 0.136(5) Uani 1 d . .

loop_
_atom_type_symbol
_atom_type_description
_atom_type_scat_dispersion_real
_atom_type_scat_dispersion_imag
_atom_type_scat_source
C C 0.0033 0.0016 'International Tables Vol C Tables 4.2.6.8 and 6.1.1.4'
H H 0.0000 0.0000 'International Tables Vol C Tables 4.2.6.8 and 6.1.1.4'
N N 0.0061 0.0033 'International Tables Vol C Tables 4.2.6.8 and 6.1.1.4'
O O 0.0106 0.0060 'International Tables Vol C Tables 4.2.6.8 and 6.1.1.4'
Cu Cu 0.3201 1.2651 'International Tables Vol C Tables 4.2.6.8 and 6.1.1.4'

loop_
_geom_angle_atom_site_label_1
_geom_angle_atom_site_label_2
_geom_angle_atom_site_label_3
_geom_angle
_geom_angle_site_symmetry_1
_geom_angle_site_symmetry_3
_geom_angle_publ_flag
N3 Cu1 O1 174.6(2) . . ?
N3 Cu1 N5 88.0(3) . . ?
O1 Cu1 N5 94.0(2) . . ?
N3 Cu1 N1 87.8(3) . . ?
O1 Cu1 N1 93.4(2) . . ?
N5 Cu1 N1 144.5(3) . . ?
N3 Cu1 O2 94.0(2) . . ?
O1 Cu1 O2 80.6(2) . . ?
N5 Cu1 O2 109.0(2) . . ?
N1 Cu1 O2 106.5(2) . . ?
C5 N1 C1 118.8(7) . . ?
C5 N1 Cu1 124.5(6) . . ?
C1 N1 Cu1 115.4(6) . . ?
N1 C1 C2 122.8(8) . . ?
C1 C2 C3 119.3(9) . . ?
C2 C3 C4 118.8(10) . . ?
C5 C4 C3 118.6(10) . . ?
N1 C5 C4 121.6(8) . . ?
N1 C5 N2 124.5(8) . . ?
C4 C5 N2 113.9(8) . . ?
C6 N2 C5 119.5(7) . . ?
N2 C6 N3 129.2(7) . . ?
N2 C6 C7 123.3(8) . . ?
N3 C6 C7 107.4(7) . . ?
C12 C7 C8 122.8(8) . . ?
C12 C7 C6 107.2(7) . . ?
C8 C7 C6 130.0(8) . . ?
C7 C8 C9 116.2(9) . . ?
C8 C9 C10 121.6(10) . . ?
C11 C10 C9 120.2(10) . . ?
C10 C11 C12 118.4(11) . . ?
C7 C12 C11 120.7(8) . . ?
C7 C12 C13 108.2(7) . . ?
C11 C12 C13 130.9(9) . . ?
N4 C13 N3 129.2(7) . . ?
N4 C13 C12 123.6(7) . . ?
N3 C13 C12 107.2(7) . . ?
C6 N3 C13 110.0(7) . . ?
C6 N3 Cu1 121.8(5) . . ?
C13 N3 Cu1 120.7(5) . . ?
C13 N4 C14 120.9(7) . . ?
N5 C14 C15 120.8(8) . . ?
N5 C14 N4 122.1(8) . . ?
C15 C14 N4 117.1(8) . . ?
C16 C15 C14 122.4(10) . . ?
C15 C16 C17 116.5(10) . . ?
C18 C17 C16 119.8(10) . . ?
N5 C18 C17 124.0(9) . . ?
C18 N5 C14 116.4(8) . . ?
C18 N5 Cu1 117.5(6) . . ?
C14 N5 Cu1 124.8(6) . . ?
C19 O1 Cu1 114.5(4) . . ?
O1 C19 C20 122.7(7) . . ?
O1 C19 C27 118.1(7) . . ?
C20 C19 C27 119.2(7) . . ?
C19 C20 O3 121.0(7) . . ?
C19 C20 C21 129.1(7) . . ?
O3 C20 C21 109.9(6) . . ?
C26 C21 C22 117.8(8) . . ?
C26 C21 C20 119.9(7) . . ?
C22 C21 C20 122.3(7) . . ?
C23 C22 C21 120.6(9) . . ?
C22 C23 C24 121.1(10) . . ?
C25 C24 C23 118.5(9) . . ?
C24 C25 C26 122.5(9) . . ?
C25 C26 C21 119.6(8) . . ?
C27 O2 Cu1 107.0(5) . . ?
O2 C27 C19 119.7(7) . . ?
O2 C27 C28 121.8(7) . . ?
C19 C27 C28 118.4(7) . . ?
C29 C28 C33 116.8(8) . . ?
C29 C28 C27 124.8(8) . . ?
C33 C28 C27 118.3(8) . . ?
C30 C29 C28 123.3(8) . . ?
C29 C30 C31 118.7(9) . . ?
C32 C31 C30 119.5(9) . . ?
C31 C32 C33 120.3(9) . . ?
O3 C33 C32 116.7(7) . . ?
O3 C33 C28 122.1(7) . . ?
C32 C33 C28 121.3(8) . . ?
C33 O3 C20 121.0(6) . . ?
N9 C51 C50 178.8(17) . . ?

loop_
_geom_bond_atom_site_label_1
_geom_bond_atom_site_label_2
_geom_bond_distance
_geom_bond_site_symmetry_2
_geom_bond_publ_flag
Cu1 N3 1.903(6) . ?
Cu1 O1 1.942(5) . ?
Cu1 N5 2.031(7) . ?
Cu1 N1 2.039(6) . ?
Cu1 O2 2.206(5) . ?
N1 C5 1.332(10) . ?
N1 C1 1.347(10) . ?
C1 C2 1.362(12) . ?
C2 C3 1.370(13) . ?
C3 C4 1.401(13) . ?
C4 C5 1.390(11) . ?
C5 N2 1.397(9) . ?
N2 C6 1.297(10) . ?
C6 N3 1.375(10) . ?
C6 C7 1.491(10) . ?
C7 C12 1.356(10) . ?
C7 C8 1.383(11) . ?
C8 C9 1.392(12) . ?
C9 C10 1.396(13) . ?
C10 C11 1.369(13) . ?
C11 C12 1.388(12) . ?
C12 C13 1.481(10) . ?
C13 N4 1.281(9) . ?
C13 N3 1.381(9) . ?
N4 C14 1.394(10) . ?
C14 N5 1.357(9) . ?
C14 C15 1.372(12) . ?
C15 C16 1.359(13) . ?
C16 C17 1.380(12) . ?
C17 C18 1.355(13) . ?
C18 N5 1.350(10) . ?
O1 C19 1.322(8) . ?
C19 C20 1.378(10) . ?
C19 C27 1.437(10) . ?
C20 O3 1.382(8) . ?
C20 C21 1.469(10) . ?
C21 C26 1.391(10) . ?
C21 C22 1.399(11) . ?
C22 C23 1.360(12) . ?
C23 C24 1.376(12) . ?
C24 C25 1.346(13) . ?
C25 C26 1.371(12) . ?
O2 C27 1.273(8) . ?
C27 C28 1.443(10) . ?
C28 C29 1.384(11) . ?
C28 C33 1.390(10) . ?
C29 C30 1.344(11) . ?
C30 C31 1.425(12) . ?
C31 C32 1.351(12) . ?
C32 C33 1.386(10) . ?
C33 O3 1.347(8) . ?
C50 C51 1.407(14) . ?
C51 N9 1.114(14) . ?
